data_4020538
loop_
_publ_author_name
'Nigel A. Jones'
'Sergey A. Nepogodiev'
'Colin J. MacDonald'
'David L. Hughes'
'Robert A. Field'

_publ_section_title
;
 Synthesis of the Branched-Chain Sugar Aceric Acid:
 A Unique Component of the Pectic Polysaccharide
 Rhamnogalacturonan-II
;
_journal_name_full 'Journal of Organic Chemistry'
_journal_page_first 8556
_journal_page_last 8559
_journal_paper_doi 10.1021/jo051012b
_journal_volume 70
_journal_year 2005
_chemical_absolute_configuration ad
_chemical_formula_moiety 'C11 H15 N O4 S'
_chemical_formula_structural 'an L-xylose derivative'
_chemical_formula_sum 'C11 H15 N O4 S'
_chemical_formula_weight 257.30
_chemical_name_common 'Compound 11'
_space_group_IT_number 4
_symmetry_cell_setting monoclinic
_symmetry_space_group_name_Hall 'P 2yb'
_symmetry_space_group_name_H-M 'P 1 21 1'
_cell_angle_alpha 90.00
_cell_angle_beta 110.29(5)
_cell_angle_gamma 90.00
_cell_formula_units_Z 2
_cell_length_a 7.110(4)
_cell_length_b 10.412(8)
_cell_length_c 9.457(6)
_cell_measurement_temperature 140(1)
_cell_volume 656.6(7)
_diffrn_ambient_temperature 140(1)
_exptl_crystal_density_diffrn 1.301
_cod_original_sg_symbol_H-M 'P 21'
_cod_database_code 4020538

loop_
_symmetry_equiv_pos_as_xyz
'x, y, z'
'-x, y+1/2, -z'

loop_
_atom_site_label
_atom_site_type_symbol
_atom_site_fract_x
_atom_site_fract_y
_atom_site_fract_z
_atom_site_U_iso_or_equiv
_atom_site_adp_type
_atom_site_occupancy
_atom_site_symmetry_multiplicity
_atom_site_calc_flag
_atom_site_refinement_flags
_atom_site_disorder_assembly
_atom_site_disorder_group
C1 C 0.4498(6) 0.4090(4) 0.5093(5) 0.0212(9) Uani 1 1 d . . .
O1 O 0.4748(5) 0.2883(3) 0.4494(4) 0.0326(8) Uani 1 1 d . . .
C11 C 0.2872(6) 0.4781(4) 0.3839(4) 0.0198(9) Uani 1 1 d . . .
S12 S 0.10647(15) 0.38751(10) 0.25379(11) 0.0259(3) Uani 1 1 d . . .
C13 C -0.0125(7) 0.5263(5) 0.1745(5) 0.0288(10) Uani 1 1 d . . .
H13 H -0.1312 0.5304 0.0921 0.035 Uiso 1 1 calc R . .
C14 C 0.0910(6) 0.6292(5) 0.2491(5) 0.0284(11) Uani 1 1 d . . .
H14 H 0.0492 0.7130 0.2215 0.034 Uiso 1 1 calc R . .
N15 N 0.2634(6) 0.6012(4) 0.3692(4) 0.0259(9) Uani 1 1 d . . .
C2 C 0.3911(6) 0.3888(5) 0.6501(4) 0.0253(9) Uani 1 1 d . . .
H2 H 0.3097 0.3117 0.6441 0.030 Uiso 1 1 calc R . .
O2 O 0.3023(4) 0.5016(4) 0.6818(3) 0.0350(9) Uani 1 1 d . . .
C21 C 0.3858(7) 0.5287(6) 0.8386(5) 0.0347(13) Uani 1 1 d . . .
C22 C 0.2706(9) 0.4602(10) 0.9251(7) 0.061(2) Uani 1 1 d . . .
H22A H 0.3300 0.4799 1.0305 0.092 Uiso 1 1 calc R . .
H22B H 0.2756 0.3691 0.9107 0.092 Uiso 1 1 calc R . .
H22C H 0.1335 0.4883 0.8887 0.092 Uiso 1 1 calc R . .
C23 C 0.4003(12) 0.6695(7) 0.8608(7) 0.0592(19) Uani 1 1 d . . .
H23A H 0.4556 0.6883 0.9666 0.089 Uiso 1 1 calc R . .
H23B H 0.2691 0.7069 0.8193 0.089 Uiso 1 1 calc R . .
H23C H 0.4855 0.7047 0.8110 0.089 Uiso 1 1 calc R . .
O3 O 0.5850(5) 0.4744(4) 0.8840(4) 0.0358(9) Uani 1 1 d . . .
C3 C 0.5968(6) 0.3835(6) 0.7791(5) 0.0259(9) Uani 1 1 d . . .
H3 H 0.6208 0.2977 0.8245 0.031 Uiso 1 1 calc R . .
O4 O 0.7439(4) 0.4145(3) 0.7168(3) 0.0234(7) Uani 1 1 d . . .
C5 C 0.6489(6) 0.4828(5) 0.5772(5) 0.0218(9) Uani 1 1 d . . .
H5 H 0.6222 0.5717 0.5984 0.026 Uiso 1 1 calc R . .
C51 C 0.7837(7) 0.4805(6) 0.4844(6) 0.0390(13) Uani 1 1 d . . .
H51A H 0.9032 0.5289 0.5349 0.058 Uiso 1 1 calc R . .
H51B H 0.7148 0.5179 0.3874 0.058 Uiso 1 1 calc R . .
H51C H 0.8190 0.3934 0.4718 0.058 Uiso 1 1 calc R . .

loop_
_atom_site_aniso_label
_atom_site_aniso_U_11
_atom_site_aniso_U_22
_atom_site_aniso_U_33
_atom_site_aniso_U_23
_atom_site_aniso_U_13
_atom_site_aniso_U_12
C1 0.019(2) 0.023(3) 0.0189(19) -0.0006(18) 0.0041(16) -0.0029(18)
O1 0.040(2) 0.0248(18) 0.0247(17) -0.0035(14) 0.0001(15) 0.0031(14)
C11 0.016(2) 0.026(2) 0.0176(19) -0.0019(17) 0.0053(16) -0.0044(17)
S12 0.0213(5) 0.0339(6) 0.0196(5) -0.0047(5) 0.0032(4) -0.0065(5)
C13 0.018(2) 0.042(3) 0.024(2) 0.005(2) 0.0038(17) 0.000(2)
C14 0.019(2) 0.039(3) 0.025(2) 0.0024(19) 0.0047(19) -0.0001(19)
N15 0.0182(18) 0.032(2) 0.0251(19) -0.0008(17) 0.0042(16) -0.0045(16)
C2 0.0211(19) 0.034(2) 0.0195(18) 0.001(2) 0.0056(16) -0.008(2)
O2 0.0172(15) 0.067(3) 0.0194(15) 0.0001(17) 0.0053(12) 0.0092(17)
C21 0.019(2) 0.068(4) 0.017(2) 0.004(2) 0.0062(17) 0.010(2)
C22 0.036(3) 0.121(7) 0.030(3) 0.003(4) 0.014(2) -0.007(4)
C23 0.079(5) 0.064(5) 0.043(3) -0.001(3) 0.032(3) 0.023(4)
O3 0.0173(16) 0.063(3) 0.0238(16) -0.0127(16) 0.0029(13) 0.0094(15)
C3 0.022(2) 0.032(2) 0.0221(19) 0.000(2) 0.0066(16) 0.000(2)
O4 0.0170(14) 0.0283(18) 0.0237(15) 0.0021(13) 0.0054(12) 0.0025(12)
C5 0.017(2) 0.026(2) 0.022(2) -0.0009(18) 0.0063(17) 0.0000(17)
C51 0.022(2) 0.062(4) 0.037(3) 0.010(3) 0.015(2) -0.001(2)

loop_
_geom_bond_atom_site_label_1
_geom_bond_atom_site_label_2
_geom_bond_distance
_geom_bond_site_symmetry_2
_geom_bond_publ_flag
C1 O1 1.415(6) . ?
C1 C11 1.519(6) . ?
C1 C2 1.542(6) . ?
C1 C5 1.542(6) . ?
C11 N15 1.295(7) . ?
C11 S12 1.720(4) . ?
S12 C13 1.711(5) . ?
C13 C14 1.351(7) . ?
C13 H13 0.9300 . ?
C14 N15 1.382(6) . ?
C14 H14 0.9300 . ?
C2 O2 1.414(7) . ?
C2 C3 1.547(6) . ?
C2 H2 0.9800 . ?
O2 C21 1.421(6) . ?
C21 O3 1.445(6) . ?
C21 C23 1.480(10) . ?
C21 C22 1.522(8) . ?
C22 H22A 0.9600 . ?
C22 H22B 0.9600 . ?
C22 H22C 0.9600 . ?
C23 H23A 0.9600 . ?
C23 H23B 0.9600 . ?
C23 H23C 0.9600 . ?
O3 C3 1.395(6) . ?
C3 O4 1.405(5) . ?
C3 H3 0.9800 . ?
O4 C5 1.444(5) . ?
C5 C51 1.508(6) . ?
C5 H5 0.9800 . ?
C51 H51A 0.9600 . ?
C51 H51B 0.9600 . ?
C51 H51C 0.9600 . ?

loop_
_cod_related_entry_id
_cod_related_entry_database
_cod_related_entry_code
1 ChemSpider 9848040
